data_2222374
loop_
_publ_author_name
'Paz-Morales, Evelyn'
'Sartillo-Piscil, Fernando'
'Mendoza, Angel'

_publ_section_title
;
 (2<i>S</i>,4<i>R</i>,5<i>S</i>)-5-Allyl-4-hydroxytetrahydro-2-furylmethyl
 <i>p</i>-toluenesulfonate
;
_journal_coeditor_code IS2418
_journal_issue 7
_journal_name_full 'Acta Crystallographica Section E'
_journal_page_first o1456
_journal_paper_doi 10.1107/S160053680902011X
_journal_volume 65
_journal_year 2009
_chemical_formula_iupac 'C15 H20 O5 S'
_chemical_formula_moiety 'C15 H20 O5 S'
_chemical_formula_sum 'C15 H20 O5 S'
_chemical_formula_weight 312.37
_chemical_name_systematic
;
(2<i>S</i>,4<i>R</i>,5<i>S</i>)-5-Allyl-4-hydroxytetrahydro-2-furylmethyl
<i>p</i>-toluenesulfonate
;
_space_group_IT_number 4
_symmetry_cell_setting monoclinic
_symmetry_space_group_name_Hall 'P 2yb'
_symmetry_space_group_name_H-M 'P 1 21 1'
_atom_sites_solution_hydrogens geom
_atom_sites_solution_primary direct
_atom_sites_solution_secondary difmap
_audit_creation_method SHELXL-97
_cell_angle_alpha 90.00
_cell_angle_beta 100.09(2)
_cell_angle_gamma 90.00
_cell_formula_units_Z 2
_cell_length_a 5.9420(12)
_cell_length_b 16.966(3)
_cell_length_c 8.1980(19)
_cell_measurement_reflns_used 40
_cell_measurement_temperature 293(2)
_cell_measurement_theta_max 24.663
_cell_measurement_theta_min 4.811
_cell_volume 813.7(3)
_computing_cell_refinement 'XSCANS (Siemens, 1994)'
_computing_data_collection 'XSCANS (Siemens, 1994)'
_computing_data_reduction 'XSCANS (Siemens, 1994)'
_computing_molecular_graphics 'ORTEP-3 for Windows (Farrugia, 1997)'
_computing_publication_material 'WinGX (Farrugia, 1999)'
_computing_structure_refinement 'SHELXL97 (Sheldrick, 2008)'
_computing_structure_solution 'SIR2004 (Burla <i>et al.</i>,  2005)'
_diffrn_ambient_temperature 293(2)
_diffrn_measured_fraction_theta_full 0.945
_diffrn_measured_fraction_theta_max 0.945
_diffrn_measurement_device_type 'Bruker P4'
_diffrn_measurement_method 2\q/\w
_diffrn_radiation_monochromator graphite
_diffrn_radiation_source 'fine-focus sealed tube'
_diffrn_radiation_type MoK\a
_diffrn_radiation_wavelength 0.71073
_diffrn_reflns_av_R_equivalents 0.0300
_diffrn_reflns_av_sigmaI/netI 0.0627
_diffrn_reflns_limit_h_max 7
_diffrn_reflns_limit_h_min -1
_diffrn_reflns_limit_k_max 20
_diffrn_reflns_limit_k_min -1
_diffrn_reflns_limit_l_max 9
_diffrn_reflns_limit_l_min -9
_diffrn_reflns_number 2127
_diffrn_reflns_theta_full 25.49
_diffrn_reflns_theta_max 25.49
_diffrn_reflns_theta_min 2.40
_diffrn_standards_decay_% 7
_diffrn_standards_interval_count 97
_diffrn_standards_number 3
_exptl_absorpt_coefficient_mu 0.216
_exptl_absorpt_correction_type none
_exptl_crystal_colour colorless
_exptl_crystal_density_diffrn 1.275
_exptl_crystal_density_method 'not measured'
_exptl_crystal_description prism
_exptl_crystal_F_000 332
_exptl_crystal_size_max 0.6
_exptl_crystal_size_mid 0.4
_exptl_crystal_size_min 0.3
_refine_diff_density_max 0.260
_refine_diff_density_min -0.229
_refine_ls_abs_structure_details 'Flack (1983), 97 Friedel pairs'
_refine_ls_abs_structure_Flack -0.1(2)
_refine_ls_extinction_method none
_refine_ls_goodness_of_fit_ref 1.071
_refine_ls_hydrogen_treatment mixed
_refine_ls_matrix_type full
_refine_ls_number_parameters 194
_refine_ls_number_reflns 1575
_refine_ls_number_restraints 1
_refine_ls_restrained_S_all 1.071
_refine_ls_R_factor_all 0.0833
_refine_ls_R_factor_gt 0.0547
_refine_ls_shift/su_max 0.000
_refine_ls_shift/su_mean 0.000
_refine_ls_structure_factor_coef Fsqd
_refine_ls_weighting_details 'calc w=1/[\s^2^(Fo^2^)+(0.0261P)^2^+0.5527P] where P=(Fo^2^+2Fc^2^)/3'
_refine_ls_weighting_scheme calc
_refine_ls_wR_factor_gt 0.1045
_refine_ls_wR_factor_ref 0.1264
_reflns_number_gt 1099
_reflns_number_total 1575
_reflns_threshold_expression I>2\s(I)
_cod_data_source_file is2418.cif
_cod_data_source_block I
_cod_original_sg_symbol_H-M 'P 21'
_cod_database_code 2222374
_cod_database_fobs_code 2222374

loop_
_symmetry_equiv_pos_as_xyz
'x, y, z'
'-x, y+1/2, -z'

loop_
_atom_site_type_symbol
_atom_site_label
_atom_site_fract_x
_atom_site_fract_y
_atom_site_fract_z
_atom_site_U_iso_or_equiv
_atom_site_adp_type
_atom_site_calc_flag
_atom_site_refinement_flags
_atom_site_occupancy
_atom_site_disorder_assembly
_atom_site_disorder_group
S S1 0.2153(3) 0.44181(11) 0.35980(19) 0.0535(4) Uani d . 1 . .
O O4 -0.0229(6) 0.4463(4) 0.3656(5) 0.0664(12) Uani d . 1 . .
O O2 0.2892(7) 0.5318(3) 0.3599(6) 0.0586(12) Uani d . 1 . .
C C9 0.3645(10) 0.4054(4) 0.5478(7) 0.0456(14) Uani d . 1 . .
O O1 0.5274(7) 0.6525(3) 0.5384(7) 0.0707(15) Uani d . 1 . .
O O3 0.2936(8) 0.4018(3) 0.2256(5) 0.0673(14) Uani d . 1 . .
O O5 1.1076(9) 0.7133(4) 0.5830(9) 0.092(2) Uani d . 1 . .
C C10 0.5693(10) 0.3653(4) 0.5528(8) 0.0488(15) Uani d . 1 . .
H H10 0.6287 0.3575 0.4564 0.059 Uiso calc R 1 . .
C C4 0.5632(11) 0.6353(4) 0.3722(9) 0.0615(19) Uani d . 1 . .
H H4 0.4558 0.6660 0.2926 0.074 Uiso calc R 1 . .
C C11 0.6847(12) 0.3367(4) 0.7038(9) 0.0611(19) Uani d . 1 . .
H H11 0.8222 0.3100 0.7077 0.073 Uiso calc R 1 . .
C C14 0.2741(12) 0.4168(4) 0.6894(8) 0.0614(19) Uani d . 1 . .
H H14 0.1377 0.4441 0.6860 0.074 Uiso calc R 1 . .
C C2 0.9228(11) 0.6608(4) 0.5423(10) 0.065(2) Uani d . 1 . .
H H2 0.9719 0.6073 0.5770 0.077 Uiso calc R 1 . .
C C5 0.5240(11) 0.5496(4) 0.3390(9) 0.0626(19) Uani d . 1 . .
H H5A 0.5446 0.5370 0.2271 0.075 Uiso calc R 1 . .
H H5B 0.6317 0.5186 0.4158 0.075 Uiso calc R 1 . .
C C3 0.8076(12) 0.6601(5) 0.3629(10) 0.075(2) Uani d . 1 . .
H H3A 0.8799 0.6225 0.2994 0.090 Uiso calc R 1 . .
H H3B 0.8110 0.7119 0.3135 0.090 Uiso calc R 1 . .
C C13 0.3905(13) 0.3868(5) 0.8364(9) 0.070(2) Uani d . 1 . .
H H13 0.3274 0.3931 0.9317 0.084 Uiso calc R 1 . .
C C12 0.5976(12) 0.3476(5) 0.8486(8) 0.065(2) Uani d . 1 . .
C C1 0.7298(11) 0.6868(5) 0.6323(10) 0.068(2) Uani d . 1 . .
H H1 0.7159 0.7442 0.6244 0.082 Uiso calc R 1 . .
C C15 0.7242(14) 0.3163(6) 1.0118(9) 0.092(3) Uani d . 1 . .
H H15A 0.7423 0.2603 1.0040 0.138 Uiso calc R 1 . .
H H15B 0.6388 0.3280 1.0980 0.138 Uiso calc R 1 . .
H H15C 0.8719 0.3408 1.0370 0.138 Uiso calc R 1 . .
C C7 0.765(2) 0.5786(7) 0.8486(12) 0.100(3) Uani d . 1 . .
H H7 0.6437 0.5466 0.8007 0.120 Uiso calc R 1 . .
C C6 0.7504(16) 0.6637(5) 0.8113(11) 0.088(3) Uani d . 1 . .
H H6A 0.8857 0.6888 0.8728 0.106 Uiso calc R 1 . .
H H6B 0.6196 0.6849 0.8526 0.106 Uiso calc R 1 . .
C C8 0.938(2) 0.5455(8) 0.9454(12) 0.135(5) Uani d . 1 . .
H H8A 1.0609 0.5760 0.9949 0.162 Uiso calc R 1 . .
H H8B 0.9375 0.4915 0.9645 0.162 Uiso calc R 1 . .
H H5O 1.26(2) 0.695(7) 0.578(14) 0.162 Uiso d . 1 . .

loop_
_atom_site_aniso_label
_atom_site_aniso_U_11
_atom_site_aniso_U_22
_atom_site_aniso_U_33
_atom_site_aniso_U_12
_atom_site_aniso_U_13
_atom_site_aniso_U_23
S1 0.0460(8) 0.0574(9) 0.0559(9) -0.0012(9) 0.0053(7) 0.0015(10)
O4 0.038(2) 0.080(3) 0.081(3) -0.001(3) 0.010(2) 0.008(4)
O2 0.044(2) 0.050(3) 0.084(3) -0.003(2) 0.017(2) 0.008(2)
C9 0.046(3) 0.043(3) 0.048(3) -0.006(3) 0.008(3) 0.002(3)
O1 0.035(2) 0.087(4) 0.093(4) -0.009(3) 0.020(2) -0.010(3)
O3 0.078(3) 0.079(3) 0.046(2) -0.003(3) 0.013(2) -0.015(2)
O5 0.050(3) 0.082(4) 0.146(5) -0.010(3) 0.022(4) -0.015(4)
C10 0.042(4) 0.052(4) 0.054(4) -0.004(3) 0.013(3) -0.005(3)
C4 0.049(4) 0.052(4) 0.082(5) 0.005(3) 0.009(4) 0.016(4)
C11 0.053(4) 0.059(5) 0.068(4) 0.008(4) 0.000(3) 0.009(4)
C14 0.062(4) 0.073(5) 0.051(4) 0.010(4) 0.013(3) -0.006(3)
C2 0.033(3) 0.051(4) 0.109(6) -0.001(3) 0.012(4) 0.001(4)
C5 0.048(4) 0.061(4) 0.083(5) 0.004(4) 0.021(4) 0.012(4)
C3 0.056(4) 0.072(5) 0.102(6) -0.012(4) 0.028(4) 0.018(5)
C13 0.068(5) 0.089(6) 0.055(4) 0.007(4) 0.017(4) -0.007(4)
C12 0.062(5) 0.072(5) 0.057(4) -0.013(4) 0.000(3) -0.001(4)
C1 0.041(4) 0.061(5) 0.104(6) 0.007(3) 0.017(4) 0.003(4)
C15 0.091(6) 0.109(7) 0.066(5) -0.001(6) -0.010(4) 0.028(5)
C7 0.117(9) 0.100(8) 0.080(6) -0.020(7) 0.014(6) -0.011(6)
C6 0.076(6) 0.083(7) 0.108(7) -0.011(5) 0.022(5) -0.017(6)
C8 0.181(12) 0.135(10) 0.088(7) 0.042(10) 0.023(8) 0.016(7)

loop_
_atom_type_symbol
_atom_type_description
_atom_type_scat_dispersion_real
_atom_type_scat_dispersion_imag
_atom_type_scat_source
C C 0.0033 0.0016 'International Tables Vol C Tables 4.2.6.8 and 6.1.1.4'
H H 0.0000 0.0000 'International Tables Vol C Tables 4.2.6.8 and 6.1.1.4'
O O 0.0106 0.0060 'International Tables Vol C Tables 4.2.6.8 and 6.1.1.4'
S S 0.1246 0.1234 'International Tables Vol C Tables 4.2.6.8 and 6.1.1.4'

loop_
_geom_angle_atom_site_label_1
_geom_angle_atom_site_label_2
_geom_angle_atom_site_label_3
_geom_angle_site_symmetry_1
_geom_angle_site_symmetry_3
_geom_angle
_geom_angle_publ_flag
O4 S1 O3 . . 120.5(3) ?
O4 S1 O2 . . 103.0(3) ?
O3 S1 O2 . . 109.1(3) ?
O4 S1 C9 . . 110.0(3) ?
O3 S1 C9 . . 109.0(3) ?
O2 S1 C9 . . 104.0(3) ?
C5 O2 S1 . . 117.7(4) ?
C14 C9 C10 . . 120.9(6) ?
C14 C9 S1 . . 118.7(5) ?
C10 C9 S1 . . 120.3(5) ?
C1 O1 C4 . . 109.9(5) ?
C2 O5 H5O . . 119(7) ?
C9 C10 C11 . . 119.3(6) ?
C9 C10 H10 . . 120.4 ?
C11 C10 H10 . . 120.4 ?
O1 C4 C5 . . 109.0(6) ?
O1 C4 C3 . . 106.9(6) ?
C5 C4 C3 . . 112.3(6) ?
O1 C4 H4 . . 109.6 ?
C5 C4 H4 . . 109.6 ?
C3 C4 H4 . . 109.6 ?
C12 C11 C10 . . 121.0(7) ?
C12 C11 H11 . . 119.5 ?
C10 C11 H11 . . 119.5 ?
C9 C14 C13 . . 118.4(6) ?
C9 C14 H14 . . 120.8 ?
C13 C14 H14 . . 120.8 ?
O5 C2 C3 . . 116.0(7) ?
O5 C2 C1 . . 108.8(6) ?
C3 C2 C1 . . 102.8(6) ?
O5 C2 H2 . . 109.7 ?
C3 C2 H2 . . 109.7 ?
C1 C2 H2 . . 109.7 ?
O2 C5 C4 . . 107.5(5) ?
O2 C5 H5A . . 110.2 ?
C4 C5 H5A . . 110.2 ?
O2 C5 H5B . . 110.2 ?
C4 C5 H5B . . 110.2 ?
H5A C5 H5B . . 108.5 ?
C2 C3 C4 . . 103.1(6) ?
C2 C3 H3A . . 111.1 ?
C4 C3 H3A . . 111.1 ?
C2 C3 H3B . . 111.1 ?
C4 C3 H3B . . 111.1 ?
H3A C3 H3B . . 109.1 ?
C14 C13 C12 . . 122.9(7) ?
C14 C13 H13 . . 118.6 ?
C12 C13 H13 . . 118.6 ?
C13 C12 C11 . . 117.5(6) ?
C13 C12 C15 . . 122.0(7) ?
C11 C12 C15 . . 120.5(7) ?
O1 C1 C6 . . 109.6(6) ?
O1 C1 C2 . . 104.6(6) ?
C6 C1 C2 . . 117.1(7) ?
O1 C1 H1 . . 108.4 ?
C6 C1 H1 . . 108.4 ?
C2 C1 H1 . . 108.4 ?
C12 C15 H15A . . 109.5 ?
C12 C15 H15B . . 109.5 ?
H15A C15 H15B . . 109.5 ?
C12 C15 H15C . . 109.5 ?
H15A C15 H15C . . 109.5 ?
H15B C15 H15C . . 109.5 ?
C8 C7 C6 . . 123.7(12) ?
C8 C7 H7 . . 118.1 ?
C6 C7 H7 . . 118.1 ?
C7 C6 C1 . . 116.7(8) ?
C7 C6 H6A . . 108.1 ?
C1 C6 H6A . . 108.1 ?
C7 C6 H6B . . 108.1 ?
C1 C6 H6B . . 108.1 ?
H6A C6 H6B . . 107.3 ?
C7 C8 H8A . . 120.0 ?
C7 C8 H8B . . 120.0 ?
H8A C8 H8B . . 120.0 ?

loop_
_geom_bond_atom_site_label_1
_geom_bond_atom_site_label_2
_geom_bond_site_symmetry_2
_geom_bond_distance
_geom_bond_publ_flag
S1 O4 . 1.427(4) ?
S1 O3 . 1.437(5) ?
S1 O2 . 1.589(5) ?
S1 C9 . 1.751(6) ?
O2 C5 . 1.467(7) ?
C9 C14 . 1.375(8) ?
C9 C10 . 1.389(8) ?
O1 C1 . 1.433(8) ?
O1 C4 . 1.445(8) ?
O5 C2 . 1.408(8) ?
O5 H5O . 0.96(11) ?
C10 C11 . 1.392(9) ?
C10 H10 . 0.9300 ?
C4 C5 . 1.490(10) ?
C4 C3 . 1.526(9) ?
C4 H4 . 0.9800 ?
C11 C12 . 1.388(9) ?
C11 H11 . 0.9300 ?
C14 C13 . 1.378(9) ?
C14 H14 . 0.9300 ?
C2 C3 . 1.509(10) ?
C2 C1 . 1.533(9) ?
C2 H2 . 0.9800 ?
C5 H5A . 0.9700 ?
C5 H5B . 0.9700 ?
C3 H3A . 0.9700 ?
C3 H3B . 0.9700 ?
C13 C12 . 1.386(10) ?
C13 H13 . 0.9300 ?
C12 C15 . 1.512(9) ?
C1 C6 . 1.503(11) ?
C1 H1 . 0.9800 ?
C15 H15A . 0.9600 ?
C15 H15B . 0.9600 ?
C15 H15C . 0.9600 ?
C7 C8 . 1.311(14) ?
C7 C6 . 1.475(13) ?
C7 H7 . 0.9300 ?
C6 H6A . 0.9700 ?
C6 H6B . 0.9700 ?
C8 H8A . 0.9300 ?
C8 H8B . 0.9300 ?

loop_
_geom_hbond_atom_site_label_D
_geom_hbond_atom_site_label_H
_geom_hbond_atom_site_label_A
_geom_hbond_site_symmetry_A
_geom_hbond_distance_DH
_geom_hbond_distance_HA
_geom_hbond_distance_DA
_geom_hbond_angle_DHA
O5 H5O O1 1_655 0.96(11) 1.83(11) 2.782(7) 171(10)
C5 H5B O4 1_655 0.97 2.49 3.188(8) 129
C13 H13 O3 1_556 0.93 2.46 3.350(8) 161

loop_
_geom_torsion_atom_site_label_1
_geom_torsion_atom_site_label_2
_geom_torsion_atom_site_label_3
_geom_torsion_atom_site_label_4
_geom_torsion_site_symmetry_1
_geom_torsion_site_symmetry_2
_geom_torsion_site_symmetry_3
_geom_torsion_site_symmetry_4
_geom_torsion
_geom_torsion_publ_flag
O4 S1 O2 C5 . . . . -174.5(5) ?
O3 S1 O2 C5 . . . . -45.4(5) ?
C9 S1 O2 C5 . . . . 70.8(5) ?
O4 S1 C9 C14 . . . . -26.7(6) ?
O3 S1 C9 C14 . . . . -160.7(5) ?
O2 S1 C9 C14 . . . . 83.0(6) ?
O4 S1 C9 C10 . . . . 152.9(5) ?
O3 S1 C9 C10 . . . . 18.9(6) ?
O2 S1 C9 C10 . . . . -97.4(5) ?
C14 C9 C10 C11 . . . . -0.4(9) ?
S1 C9 C10 C11 . . . . -179.9(5) ?
C1 O1 C4 C5 . . . . 122.2(6) ?
C1 O1 C4 C3 . . . . 0.6(8) ?
C9 C10 C11 C12 . . . . 0.2(10) ?
C10 C9 C14 C13 . . . . -0.6(10) ?
S1 C9 C14 C13 . . . . 178.9(6) ?
S1 O2 C5 C4 . . . . -170.4(5) ?
O1 C4 C5 O2 . . . . 58.8(7) ?
C3 C4 C5 O2 . . . . 177.0(5) ?
O5 C2 C3 C4 . . . . -151.9(6) ?
C1 C2 C3 C4 . . . . -33.3(8) ?
O1 C4 C3 C2 . . . . 21.1(8) ?
C5 C4 C3 C2 . . . . -98.3(8) ?
C9 C14 C13 C12 . . . . 1.9(12) ?
C14 C13 C12 C11 . . . . -2.0(12) ?
C14 C13 C12 C15 . . . . 179.0(8) ?
C10 C11 C12 C13 . . . . 0.9(11) ?
C10 C11 C12 C15 . . . . 179.9(7) ?
C4 O1 C1 C6 . . . . -148.3(6) ?
C4 O1 C1 C2 . . . . -21.9(8) ?
O5 C2 C1 O1 . . . . 158.0(6) ?
C3 C2 C1 O1 . . . . 34.5(8) ?
O5 C2 C1 C6 . . . . -80.5(9) ?
C3 C2 C1 C6 . . . . 156.1(7) ?
C8 C7 C6 C1 . . . . 120.2(11) ?
O1 C1 C6 C7 . . . . 59.6(11) ?
C2 C1 C6 C7 . . . . -59.3(12) ?

loop_
_cod_related_entry_id
_cod_related_entry_database
_cod_related_entry_code
1 ChemSpider 24742495
